data_7026830
loop_
_publ_author_name
'M\"uller, Michael'
'Albrecht, Markus'
'Sackmann, Johannes'
'Hoffmann, Andreas'
'Dierkes, Fiete'
'Valkonen, Arto'
'Rissanen, Kari'

_publ_section_title
;
 CH-anion versus anion-\p interactions in the crystal and in solution of
 pentafluorobenzyl phosphonium salts.
;
_journal_issue 47
_journal_name_full 'Dalton transactions (Cambridge, England : 2003)'
_journal_page_first 11329
_journal_page_last 11334
_journal_paper_doi 10.1039/c0dt00766h
_journal_volume 39
_journal_year 2010
_chemical_formula_moiety '2(C15 H13 F5 P), H2 O, 2(Br)'
_chemical_formula_sum 'C30 H28 Br2 F10 O P2'
_chemical_formula_weight 816.28
_chemical_name_systematic
;
?
;
_space_group_IT_number 2
_symmetry_cell_setting triclinic
_symmetry_space_group_name_Hall '-P 1'
_symmetry_space_group_name_H-M 'P -1'
_atom_sites_solution_hydrogens geom
_atom_sites_solution_primary direct
_atom_sites_solution_secondary difmap
_audit_creation_method SHELXL-97
_cell_angle_alpha 94.048(2)
_cell_angle_beta 110.887(2)
_cell_angle_gamma 118.155(2)
_cell_formula_units_Z 2
_cell_length_a 11.8147(4)
_cell_length_b 12.0612(3)
_cell_length_c 14.5634(5)
_cell_measurement_reflns_used 6686
_cell_measurement_temperature 123(2)
_cell_measurement_theta_max 28.283
_cell_measurement_theta_min 0.407
_cell_volume 1636.06(11)
_computing_cell_refinement 'DENZO-SMN (Otwinowski & Minor, 1997)'
_computing_data_collection 'Collect (Bruker, 2008)'
_computing_data_reduction DENZO-SMN
_computing_molecular_graphics 'ORTEP-3 (Farrugia, 1997); MERCURY (Macrae, <i>et al.</i>, 2006)'
_computing_publication_material SHELXL-97
_computing_structure_refinement 'SHELXL-97 (Sheldrick, 2008)'
_computing_structure_solution 'SIR-2004 (Burla, et al., 2005)'
_diffrn_ambient_temperature 123(2)
_diffrn_detector_area_resol_mean 9
_diffrn_measured_fraction_theta_full 0.993
_diffrn_measured_fraction_theta_max 0.993
_diffrn_measurement_device_type 'Bruker-Nonius Kappa CCD with APEXII detector'
_diffrn_measurement_method '\f and \w scans'
_diffrn_radiation_monochromator graphite
_diffrn_radiation_source 'fine-focus sealed tube'
_diffrn_radiation_type MoK\a
_diffrn_radiation_wavelength 0.71073
_diffrn_reflns_av_R_equivalents 0.0611
_diffrn_reflns_av_sigmaI/netI 0.0766
_diffrn_reflns_limit_h_max 14
_diffrn_reflns_limit_h_min -14
_diffrn_reflns_limit_k_max 14
_diffrn_reflns_limit_k_min -14
_diffrn_reflns_limit_l_max 17
_diffrn_reflns_limit_l_min -14
_diffrn_reflns_number 19069
_diffrn_reflns_theta_full 25.00
_diffrn_reflns_theta_max 25.00
_diffrn_reflns_theta_min 2.03
_exptl_absorpt_coefficient_mu 2.656
_exptl_absorpt_correction_T_max 0.8569
_exptl_absorpt_correction_T_min 0.6609
_exptl_absorpt_correction_type multi-scan
_exptl_absorpt_process_details 'Sadabs (Sheldrick, 1996)'
_exptl_crystal_colour colourless
_exptl_crystal_density_diffrn 1.657
_exptl_crystal_density_method 'not measured'
_exptl_crystal_description rod
_exptl_crystal_F_000 812
_exptl_crystal_size_max 0.17
_exptl_crystal_size_mid 0.07
_exptl_crystal_size_min 0.06
_refine_diff_density_max 0.509
_refine_diff_density_min -0.383
_refine_diff_density_rms 0.098
_refine_ls_extinction_method none
_refine_ls_goodness_of_fit_ref 1.062
_refine_ls_hydrogen_treatment mixed
_refine_ls_matrix_type full
_refine_ls_number_parameters 415
_refine_ls_number_reflns 5722
_refine_ls_number_restraints 8
_refine_ls_restrained_S_all 1.061
_refine_ls_R_factor_all 0.0789
_refine_ls_R_factor_gt 0.0481
_refine_ls_shift/su_max 0.001
_refine_ls_shift/su_mean 0.000
_refine_ls_structure_factor_coef Fsqd
_refine_ls_weighting_details 'calc w=1/[\s^2^(Fo^2^)+(0.0000P)^2^+3.0006P] where P=(Fo^2^+2Fc^2^)/3'
_refine_ls_weighting_scheme calc
_refine_ls_wR_factor_gt 0.0848
_refine_ls_wR_factor_ref 0.0947
_reflns_number_gt 4115
_reflns_number_total 5722
_reflns_threshold_expression >2\s(I)
_cod_data_source_file c0dt00766h.txt
_cod_data_source_block ah21
_cod_original_cell_volume 1636.05(9)
_cod_original_sg_symbol_H-M P-1
_cod_database_code 7026830

loop_
_symmetry_equiv_pos_as_xyz
'x, y, z'
'-x, -y, -z'

loop_
_atom_site_label
_atom_site_type_symbol
_atom_site_fract_x
_atom_site_fract_y
_atom_site_fract_z
_atom_site_U_iso_or_equiv
_atom_site_adp_type
_atom_site_occupancy
_atom_site_symmetry_multiplicity
_atom_site_calc_flag
_atom_site_refinement_flags
Br1 Br 0.30218(5) 0.01491(5) 0.25926(4) 0.03072(14) Uani 1 1 d D
P1 P 0.77614(12) 0.05416(11) 0.48040(9) 0.0229(3) Uani 1 1 d .
F1 F 0.8738(3) 0.2489(3) 0.3034(2) 0.0391(7) Uani 1 1 d .
F2 F 0.6930(3) 0.2771(3) 0.1462(2) 0.0483(8) Uani 1 1 d .
F3 F 0.4159(3) 0.0745(3) 0.0336(2) 0.0517(8) Uani 1 1 d .
F4 F 0.3295(3) -0.1618(3) 0.0719(2) 0.0454(8) Uani 1 1 d .
F5 F 0.5118(3) -0.1908(2) 0.22993(19) 0.0352(7) Uani 1 1 d .
C2 C 0.8029(5) 0.2135(4) 0.5052(3) 0.0213(10) Uani 1 1 d .
C3 C 0.6946(5) 0.2355(5) 0.4530(3) 0.0282(11) Uani 1 1 d .
H3 H 0.6030 0.1643 0.4042 0.034 Uiso 1 1 calc R
C4 C 0.7208(5) 0.3609(5) 0.4726(4) 0.0311(12) Uani 1 1 d .
H4 H 0.6472 0.3758 0.4363 0.037 Uiso 1 1 calc R
C5 C 0.8522(6) 0.4647(5) 0.5440(4) 0.0326(12) Uani 1 1 d .
H5 H 0.8688 0.5506 0.5572 0.039 Uiso 1 1 calc R
C6 C 0.9602(5) 0.4437(5) 0.5964(4) 0.0331(12) Uani 1 1 d .
H6 H 1.0507 0.5150 0.6465 0.040 Uiso 1 1 calc R
C7 C 0.9363(5) 0.3192(4) 0.5759(3) 0.0274(11) Uani 1 1 d .
H7 H 1.0117 0.3055 0.6104 0.033 Uiso 1 1 calc R
C8 C 0.7952(5) 0.0175(4) 0.3655(3) 0.0271(11) Uani 1 1 d .
H8A H 0.8955 0.0782 0.3782 0.032 Uiso 1 1 calc R
H8B H 0.7749 -0.0731 0.3510 0.032 Uiso 1 1 calc R
C9 C 0.6965(5) 0.0298(4) 0.2731(3) 0.0254(11) Uani 1 1 d .
C10 C 0.7377(5) 0.1464(4) 0.2474(4) 0.0287(11) Uani 1 1 d .
C11 C 0.6456(6) 0.1611(5) 0.1669(4) 0.0351(13) Uani 1 1 d .
C12 C 0.5078(6) 0.0586(5) 0.1095(4) 0.0370(13) Uani 1 1 d .
C13 C 0.4627(6) -0.0608(5) 0.1301(4) 0.0341(12) Uani 1 1 d .
C14 C 0.5579(5) -0.0730(4) 0.2112(4) 0.0279(11) Uani 1 1 d .
C15 C 0.6008(5) -0.0682(4) 0.4607(3) 0.0279(11) Uani 1 1 d .
H15A H 0.5881 -0.1551 0.4473 0.042 Uiso 1 1 calc R
H15B H 0.5294 -0.0657 0.4018 0.042 Uiso 1 1 calc R
H15C H 0.5886 -0.0511 0.5222 0.042 Uiso 1 1 calc R
C16 C 0.9073(5) 0.0472(4) 0.5843(4) 0.0298(11) Uani 1 1 d .
H16A H 0.8917 -0.0407 0.5698 0.045 Uiso 1 1 calc R
H16B H 0.8995 0.0663 0.6475 0.045 Uiso 1 1 calc R
H16C H 1.0031 0.1124 0.5927 0.045 Uiso 1 1 calc R
Br2 Br 0.74783(5) 0.70752(5) 0.43675(4) 0.03102(14) Uani 1 1 d .
P1A P 0.22922(13) 0.32383(12) 0.24236(9) 0.0271(3) Uani 1 1 d .
F1A F 0.2429(3) 0.4653(3) 0.0321(2) 0.0448(8) Uani 1 1 d .
F2A F 0.4653(4) 0.6816(3) 0.0324(2) 0.0552(9) Uani 1 1 d .
F3A F 0.7350(4) 0.7327(3) 0.1319(2) 0.0613(9) Uani 1 1 d .
F4A F 0.7793(3) 0.5627(3) 0.2281(2) 0.0496(8) Uani 1 1 d .
F5A F 0.5584(3) 0.3532(3) 0.2377(2) 0.0388(7) Uani 1 1 d .
C2A C 0.1705(5) 0.4350(4) 0.2174(3) 0.0248(10) Uani 1 1 d .
C3A C 0.0306(5) 0.3861(5) 0.1439(4) 0.0317(11) Uani 1 1 d .
H3A H -0.0331 0.2944 0.1107 0.038 Uiso 1 1 calc R
C4A C -0.0147(6) 0.4710(5) 0.1197(4) 0.0379(13) Uani 1 1 d .
H4A H -0.1097 0.4378 0.0696 0.045 Uiso 1 1 calc R
C5A C 0.0773(6) 0.6038(5) 0.1677(4) 0.0384(13) Uani 1 1 d .
H5A H 0.0452 0.6618 0.1507 0.046 Uiso 1 1 calc R
C6A C 0.2157(6) 0.6537(5) 0.2403(4) 0.0390(13) Uani 1 1 d .
H6A H 0.2786 0.7457 0.2725 0.047 Uiso 1 1 calc R
C7A C 0.2631(5) 0.5693(5) 0.2663(4) 0.0313(12) Uani 1 1 d .
H7A H 0.3579 0.6030 0.3170 0.038 Uiso 1 1 calc R
C8A C 0.2713(5) 0.2854(5) 0.1413(4) 0.0297(11) Uani 1 1 d .
H8A1 H 0.2952 0.2175 0.1520 0.036 Uiso 1 1 calc R
H8A2 H 0.1859 0.2486 0.0744 0.036 Uiso 1 1 calc R
C9A C 0.3956(5) 0.4048(4) 0.1381(3) 0.0253(11) Uani 1 1 d .
C10A C 0.3764(5) 0.4919(5) 0.0855(3) 0.0305(12) Uani 1 1 d .
C11A C 0.4881(6) 0.6000(5) 0.0838(4) 0.0365(13) Uani 1 1 d .
C12A C 0.6246(6) 0.6253(5) 0.1337(4) 0.0377(13) Uani 1 1 d .
C13A C 0.6477(5) 0.5413(5) 0.1834(3) 0.0337(12) Uani 1 1 d .
C14A C 0.5340(5) 0.4333(5) 0.1862(3) 0.0272(11) Uani 1 1 d .
C15A C 0.0906(5) 0.1748(5) 0.2442(4) 0.0392(13) Uani 1 1 d .
H15D H 0.1238 0.1143 0.2579 0.059 Uiso 1 1 calc R
H15E H 0.0061 0.1344 0.1775 0.059 Uiso 1 1 calc R
H15F H 0.0657 0.1937 0.2982 0.059 Uiso 1 1 calc R
C16A C 0.3826(5) 0.3907(5) 0.3622(4) 0.0356(12) Uani 1 1 d .
H16D H 0.4117 0.3271 0.3734 0.053 Uiso 1 1 calc R
H16E H 0.3598 0.4103 0.4174 0.053 Uiso 1 1 calc R
H16F H 0.4610 0.4718 0.3621 0.053 Uiso 1 1 calc R
O1 O 0.0724(6) -0.0725(5) 0.0137(4) 0.0972(18) Uani 1 1 d D
H1A H 0.119(6) -0.068(6) 0.076(2) 0.146 Uiso 1 1 d D
H1B H 0.023(12) -0.039(11) 0.019(8) 0.146 Uiso 0.50 1 d PD
H1C H 0.131(8) -0.023(10) -0.007(8) 0.146 Uiso 0.50 1 d PD

loop_
_atom_site_aniso_label
_atom_site_aniso_U_11
_atom_site_aniso_U_22
_atom_site_aniso_U_33
_atom_site_aniso_U_23
_atom_site_aniso_U_13
_atom_site_aniso_U_12
Br1 0.0324(3) 0.0328(3) 0.0325(3) 0.0098(2) 0.0150(2) 0.0208(2)
P1 0.0210(7) 0.0213(7) 0.0279(6) 0.0069(5) 0.0125(5) 0.0112(6)
F1 0.0431(19) 0.0282(16) 0.0582(19) 0.0172(14) 0.0338(16) 0.0188(15)
F2 0.076(2) 0.0468(19) 0.065(2) 0.0403(17) 0.0529(19) 0.0443(18)
F3 0.072(2) 0.071(2) 0.0373(17) 0.0271(16) 0.0266(17) 0.053(2)
F4 0.0425(19) 0.0453(19) 0.0313(16) -0.0008(14) 0.0093(15) 0.0180(17)
F5 0.0457(18) 0.0203(15) 0.0341(15) 0.0067(12) 0.0203(14) 0.0120(14)
C2 0.021(3) 0.024(3) 0.024(2) 0.008(2) 0.012(2) 0.014(2)
C3 0.022(3) 0.035(3) 0.028(3) 0.006(2) 0.012(2) 0.016(2)
C4 0.041(3) 0.047(3) 0.032(3) 0.018(3) 0.020(3) 0.037(3)
C5 0.046(3) 0.027(3) 0.038(3) 0.014(2) 0.024(3) 0.024(3)
C6 0.033(3) 0.025(3) 0.039(3) 0.008(2) 0.012(2) 0.017(3)
C7 0.027(3) 0.029(3) 0.031(3) 0.012(2) 0.011(2) 0.019(2)
C8 0.029(3) 0.024(3) 0.040(3) 0.012(2) 0.022(2) 0.017(2)
C9 0.040(3) 0.027(3) 0.029(3) 0.014(2) 0.026(2) 0.024(3)
C10 0.035(3) 0.021(3) 0.039(3) 0.009(2) 0.024(3) 0.016(3)
C11 0.062(4) 0.042(3) 0.037(3) 0.022(3) 0.038(3) 0.039(3)
C12 0.053(4) 0.049(4) 0.030(3) 0.017(3) 0.022(3) 0.038(3)
C13 0.041(3) 0.035(3) 0.032(3) 0.005(2) 0.020(3) 0.023(3)
C14 0.040(3) 0.021(3) 0.031(3) 0.009(2) 0.023(3) 0.017(3)
C15 0.027(3) 0.025(3) 0.027(2) 0.004(2) 0.013(2) 0.010(2)
C16 0.032(3) 0.025(3) 0.039(3) 0.016(2) 0.017(2) 0.018(2)
Br2 0.0392(3) 0.0249(3) 0.0395(3) 0.0133(2) 0.0238(2) 0.0195(2)
P1A 0.0237(7) 0.0320(7) 0.0325(7) 0.0135(6) 0.0142(6) 0.0181(6)
F1A 0.053(2) 0.071(2) 0.0360(16) 0.0250(15) 0.0198(15) 0.0496(19)
F2A 0.108(3) 0.052(2) 0.0489(19) 0.0360(16) 0.051(2) 0.059(2)
F3A 0.071(2) 0.0388(19) 0.059(2) 0.0119(16) 0.039(2) 0.0120(18)
F4A 0.0298(18) 0.068(2) 0.0386(17) 0.0048(15) 0.0110(14) 0.0216(17)
F5A 0.0432(18) 0.060(2) 0.0395(16) 0.0267(15) 0.0229(15) 0.0408(17)
C2A 0.027(3) 0.029(3) 0.027(2) 0.010(2) 0.016(2) 0.017(2)
C3A 0.026(3) 0.030(3) 0.038(3) 0.012(2) 0.012(2) 0.015(2)
C4A 0.031(3) 0.038(3) 0.049(3) 0.023(3) 0.018(3) 0.020(3)
C5A 0.045(4) 0.041(3) 0.049(3) 0.023(3) 0.028(3) 0.031(3)
C6A 0.040(3) 0.023(3) 0.054(3) 0.011(3) 0.024(3) 0.014(3)
C7A 0.029(3) 0.035(3) 0.032(3) 0.010(2) 0.014(2) 0.017(3)
C8A 0.034(3) 0.033(3) 0.033(3) 0.010(2) 0.015(2) 0.025(3)
C9A 0.032(3) 0.030(3) 0.025(2) 0.011(2) 0.016(2) 0.022(2)
C10A 0.035(3) 0.052(3) 0.019(2) 0.011(2) 0.013(2) 0.033(3)
C11A 0.064(4) 0.035(3) 0.028(3) 0.015(2) 0.029(3) 0.032(3)
C12A 0.048(4) 0.029(3) 0.029(3) 0.003(2) 0.023(3) 0.012(3)
C13A 0.032(3) 0.045(3) 0.020(2) 0.006(2) 0.011(2) 0.019(3)
C14A 0.033(3) 0.036(3) 0.022(2) 0.011(2) 0.011(2) 0.026(3)
C15A 0.037(3) 0.031(3) 0.065(4) 0.024(3) 0.028(3) 0.023(3)
C16A 0.035(3) 0.051(3) 0.032(3) 0.018(3) 0.018(2) 0.028(3)
O1 0.103(4) 0.092(4) 0.062(3) -0.012(3) -0.019(3) 0.072(4)

loop_
_atom_type_symbol
_atom_type_description
_atom_type_scat_dispersion_real
_atom_type_scat_dispersion_imag
_atom_type_scat_source
C C 0.0033 0.0016 'International Tables Vol C Tables 4.2.6.8 and 6.1.1.4'
H H 0.0000 0.0000 'International Tables Vol C Tables 4.2.6.8 and 6.1.1.4'
O O 0.0106 0.0060 'International Tables Vol C Tables 4.2.6.8 and 6.1.1.4'
F F 0.0171 0.0103 'International Tables Vol C Tables 4.2.6.8 and 6.1.1.4'
P P 0.1023 0.0942 'International Tables Vol C Tables 4.2.6.8 and 6.1.1.4'
Br Br -0.2901 2.4595 'International Tables Vol C Tables 4.2.6.8 and 6.1.1.4'

loop_
_geom_angle_atom_site_label_1
_geom_angle_atom_site_label_2
_geom_angle_atom_site_label_3
_geom_angle
C16 P1 C2 110.1(2)
C16 P1 C15 110.1(2)
C2 P1 C15 110.7(2)
C16 P1 C8 107.5(2)
C2 P1 C8 110.3(2)
C15 P1 C8 108.1(2)
C7 C2 C3 119.2(4)
C7 C2 P1 119.3(3)
C3 C2 P1 121.5(3)
C4 C3 C2 119.7(4)
C4 C3 H3 120.1
C2 C3 H3 120.1
C5 C4 C3 120.8(4)
C5 C4 H4 119.6
C3 C4 H4 119.6
C4 C5 C6 119.8(4)
C4 C5 H5 120.1
C6 C5 H5 120.1
C7 C6 C5 119.9(5)
C7 C6 H6 120.0
C5 C6 H6 120.0
C6 C7 C2 120.5(4)
C6 C7 H7 119.8
C2 C7 H7 119.8
C9 C8 P1 112.6(3)
C9 C8 H8A 109.1
P1 C8 H8A 109.1
C9 C8 H8B 109.1
P1 C8 H8B 109.1
H8A C8 H8B 107.8
C14 C9 C10 116.0(4)
C14 C9 C8 122.0(4)
C10 C9 C8 121.9(4)
F1 C10 C11 119.2(4)
F1 C10 C9 118.4(4)
C11 C10 C9 122.4(5)
F2 C11 C12 120.8(5)
F2 C11 C10 119.2(5)
C12 C11 C10 120.0(5)
F3 C12 C11 120.0(5)
F3 C12 C13 120.1(5)
C11 C12 C13 119.9(5)
F4 C13 C12 119.7(5)
F4 C13 C14 121.4(4)
C12 C13 C14 118.9(5)
F5 C14 C9 119.2(4)
F5 C14 C13 118.0(4)
C9 C14 C13 122.8(4)
P1 C15 H15A 109.5
P1 C15 H15B 109.5
H15A C15 H15B 109.5
P1 C15 H15C 109.5
H15A C15 H15C 109.5
H15B C15 H15C 109.5
P1 C16 H16A 109.5
P1 C16 H16B 109.5
H16A C16 H16B 109.5
P1 C16 H16C 109.5
H16A C16 H16C 109.5
H16B C16 H16C 109.5
C16A P1A C15A 108.2(2)
C16A P1A C2A 111.7(2)
C15A P1A C2A 110.1(2)
C16A P1A C8A 109.2(2)
C15A P1A C8A 108.2(2)
C2A P1A C8A 109.4(2)
C7A C2A C3A 119.9(4)
C7A C2A P1A 121.1(3)
C3A C2A P1A 118.9(3)
C4A C3A C2A 119.9(5)
C4A C3A H3A 120.1
C2A C3A H3A 120.1
C3A C4A C5A 120.1(5)
C3A C4A H4A 119.9
C5A C4A H4A 119.9
C4A C5A C6A 120.7(5)
C4A C5A H5A 119.6
C6A C5A H5A 119.6
C5A C6A C7A 120.0(5)
C5A C6A H6A 120.0
C7A C6A H6A 120.0
C6A C7A C2A 119.4(4)
C6A C7A H7A 120.3
C2A C7A H7A 120.3
C9A C8A P1A 112.3(3)
C9A C8A H8A1 109.1
P1A C8A H8A1 109.1
C9A C8A H8A2 109.1
P1A C8A H8A2 109.1
H8A1 C8A H8A2 107.9
C14A C9A C10A 116.1(4)
C14A C9A C8A 121.9(4)
C10A C9A C8A 121.9(4)
F1A C10A C11A 119.1(4)
F1A C10A C9A 118.9(4)
C11A C10A C9A 122.0(4)
F2A C11A C10A 120.2(5)
F2A C11A C12A 119.9(5)
C10A C11A C12A 119.9(4)
F3A C12A C13A 120.2(5)
F3A C12A C11A 119.6(5)
C13A C12A C11A 120.2(5)
F4A C13A C12A 120.2(5)
F4A C13A C14A 120.4(4)
C12A C13A C14A 119.4(5)
F5A C14A C13A 118.9(4)
F5A C14A C9A 118.6(4)
C13A C14A C9A 122.4(4)
P1A C15A H15D 109.5
P1A C15A H15E 109.5
H15D C15A H15E 109.5
P1A C15A H15F 109.5
H15D C15A H15F 109.5
H15E C15A H15F 109.5
P1A C16A H16D 109.5
P1A C16A H16E 109.5
H16D C16A H16E 109.5
P1A C16A H16F 109.5
H16D C16A H16F 109.5
H16E C16A H16F 109.5
H1A O1 H1B 104(5)
H1A O1 H1C 109(5)
H1B O1 H1C 108(5)

loop_
_geom_bond_atom_site_label_1
_geom_bond_atom_site_label_2
_geom_bond_distance
P1 C16 1.779(4)
P1 C2 1.781(4)
P1 C15 1.784(4)
P1 C8 1.818(4)
F1 C10 1.351(5)
F2 C11 1.342(5)
F3 C12 1.345(5)
F4 C13 1.331(6)
F5 C14 1.350(5)
C2 C7 1.389(6)
C2 C3 1.393(6)
C3 C4 1.378(6)
C3 H3 0.9500
C4 C5 1.374(7)
C4 H4 0.9500
C5 C6 1.383(6)
C5 H5 0.9500
C6 C7 1.379(6)
C6 H6 0.9500
C7 H7 0.9500
C8 C9 1.506(6)
C8 H8A 0.9900
C8 H8B 0.9900
C9 C14 1.380(7)
C9 C10 1.383(6)
C10 C11 1.375(7)
C11 C12 1.365(7)
C12 C13 1.378(7)
C13 C14 1.384(7)
C15 H15A 0.9800
C15 H15B 0.9800
C15 H15C 0.9800
C16 H16A 0.9800
C16 H16B 0.9800
C16 H16C 0.9800
P1A C16A 1.774(5)
P1A C15A 1.782(5)
P1A C2A 1.783(4)
P1A C8A 1.809(4)
F1A C10A 1.345(5)
F2A C11A 1.346(5)
F3A C12A 1.348(6)
F4A C13A 1.336(5)
F5A C14A 1.339(5)
C2A C7A 1.391(6)
C2A C3A 1.398(6)
C3A C4A 1.376(6)
C3A H3A 0.9500
C4A C5A 1.376(7)
C4A H4A 0.9500
C5A C6A 1.379(7)
C5A H5A 0.9500
C6A C7A 1.391(6)
C6A H6A 0.9500
C7A H7A 0.9500
C8A C9A 1.514(6)
C8A H8A1 0.9900
C8A H8A2 0.9900
C9A C14A 1.379(6)
C9A C10A 1.399(6)
C10A C11A 1.359(7)
C11A C12A 1.375(7)
C12A C13A 1.359(7)
C13A C14A 1.378(7)
C15A H15D 0.9800
C15A H15E 0.9800
C15A H15F 0.9800
C16A H16D 0.9800
C16A H16E 0.9800
C16A H16F 0.9800
O1 H1A 0.86(2)
O1 H1B 0.87(2)
O1 H1C 0.84(2)

loop_
_geom_hbond_atom_site_label_D
_geom_hbond_atom_site_label_H
_geom_hbond_atom_site_label_A
_geom_hbond_distance_DH
_geom_hbond_distance_HA
_geom_hbond_distance_DA
_geom_hbond_angle_DHA
_geom_hbond_site_symmetry_A
O1 H1A Br1 0.86(2) 2.50(2) 3.334(4) 163(6) .
O1 H1B O1 0.87(2) 2.11(2) 2.929(9) 157(6) 2

loop_
_geom_torsion_atom_site_label_1
_geom_torsion_atom_site_label_2
_geom_torsion_atom_site_label_3
_geom_torsion_atom_site_label_4
_geom_torsion
C16 P1 C2 C7 21.0(4)
C15 P1 C2 C7 143.0(4)
C8 P1 C2 C7 -97.5(4)
C16 P1 C2 C3 -161.1(4)
C15 P1 C2 C3 -39.1(4)
C8 P1 C2 C3 80.5(4)
C7 C2 C3 C4 -0.4(6)
P1 C2 C3 C4 -178.3(3)
C2 C3 C4 C5 -0.8(7)
C3 C4 C5 C6 0.6(7)
C4 C5 C6 C7 0.9(7)
C5 C6 C7 C2 -2.1(7)
C3 C2 C7 C6 1.8(7)
P1 C2 C7 C6 179.8(4)
C16 P1 C8 C9 -175.9(3)
C2 P1 C8 C9 -55.8(4)
C15 P1 C8 C9 65.3(4)
P1 C8 C9 C14 -86.7(5)
P1 C8 C9 C10 90.8(4)
C14 C9 C10 F1 -177.7(4)
C8 C9 C10 F1 4.6(6)
C14 C9 C10 C11 1.7(6)
C8 C9 C10 C11 -175.9(4)
F1 C10 C11 F2 -0.4(6)
C9 C10 C11 F2 -179.8(4)
F1 C10 C11 C12 180.0(4)
C9 C10 C11 C12 0.5(7)
F2 C11 C12 F3 -2.5(7)
C10 C11 C12 F3 177.2(4)
F2 C11 C12 C13 177.9(4)
C10 C11 C12 C13 -2.4(7)
F3 C12 C13 F4 2.6(6)
C11 C12 C13 F4 -177.9(4)
F3 C12 C13 C14 -177.6(4)
C11 C12 C13 C14 2.0(7)
C10 C9 C14 F5 178.1(4)
C8 C9 C14 F5 -4.2(6)
C10 C9 C14 C13 -2.2(6)
C8 C9 C14 C13 175.5(4)
F4 C13 C14 F5 -0.1(6)
C12 C13 C14 F5 -179.9(4)
F4 C13 C14 C9 -179.8(4)
C12 C13 C14 C9 0.4(7)
C16A P1A C2A C7A 21.8(4)
C15A P1A C2A C7A 142.0(4)
C8A P1A C2A C7A -99.2(4)
C16A P1A C2A C3A -161.1(3)
C15A P1A C2A C3A -40.8(4)
C8A P1A C2A C3A 78.0(4)
C7A C2A C3A C4A 0.5(7)
P1A C2A C3A C4A -176.7(4)
C2A C3A C4A C5A -0.1(7)
C3A C4A C5A C6A 0.2(8)
C4A C5A C6A C7A -0.6(7)
C5A C6A C7A C2A 0.9(7)
C3A C2A C7A C6A -0.9(7)
P1A C2A C7A C6A 176.3(3)
C16A P1A C8A C9A -58.5(4)
C15A P1A C8A C9A -176.1(3)
C2A P1A C8A C9A 64.0(4)
P1A C8A C9A C14A 95.6(4)
P1A C8A C9A C10A -84.9(5)
C14A C9A C10A F1A 176.3(4)
C8A C9A C10A F1A -3.3(6)
C14A C9A C10A C11A -1.4(6)
C8A C9A C10A C11A 179.0(4)
F1A C10A C11A F2A 2.4(6)
C9A C10A C11A F2A -179.9(4)
F1A C10A C11A C12A -176.8(4)
C9A C10A C11A C12A 0.9(7)
F2A C11A C12A F3A 0.8(7)
C10A C11A C12A F3A -179.9(4)
F2A C11A C12A C13A -178.2(4)
C10A C11A C12A C13A 1.1(7)
F3A C12A C13A F4A -1.9(7)
C11A C12A C13A F4A 177.0(4)
F3A C12A C13A C14A 178.7(4)
C11A C12A C13A C14A -2.3(7)
F4A C13A C14A F5A 2.5(6)
C12A C13A C14A F5A -178.2(4)
F4A C13A C14A C9A -177.7(4)
C12A C13A C14A C9A 1.7(7)
C10A C9A C14A F5A -180.0(4)
C8A C9A C14A F5A -0.4(6)
C10A C9A C14A C13A 0.2(6)
C8A C9A C14A C13A 179.7(4)
